data_2018160
loop_
_publ_author_name
'Smith, Graham'
'Wermuth, Urs D.'

_publ_section_title
;
 Proton-transfer compounds of isonipecotamide with the aromatic
 dicarboxylic acids 4-nitrophthalic, 4,5-dichlorophthalic,
 5-nitroisophthalic and terephthalic acid
;
_journal_coeditor_code SU3064
_journal_issue 7
_journal_name_full 'Acta Crystallographica Section C'
_journal_page_first o259
_journal_page_last o264
_journal_paper_doi 10.1107/S0108270111020518
_journal_volume 67
_journal_year 2011
_chemical_formula_iupac 'C6 H13 N2 O + , C8 H4 N O6 -'
_chemical_formula_moiety 'C6 H13 N2 O +, C8 H4 N O6 -'
_chemical_formula_sum 'C14 H17 N3 O7'
_chemical_formula_weight 339.31
_chemical_name_common 'isonipecotamide hydrogen 5-nitroisophthalate'
_chemical_name_systematic
;
4-carbamoylpiperidinium 3-carboxy-5-nitrobenzoate
;
_space_group_IT_number 14
_symmetry_cell_setting monoclinic
_symmetry_space_group_name_Hall '-P 2ybc'
_symmetry_space_group_name_H-M 'P 1 21/c 1'
_atom_sites_solution_hydrogens geom
_atom_sites_solution_primary direct
_atom_sites_solution_secondary difmap
_audit_creation_method SHELXL97
_cell_angle_alpha 90.00
_cell_angle_beta 103.787(4)
_cell_angle_gamma 90.00
_cell_formula_units_Z 4
_cell_length_a 9.4117(4)
_cell_length_b 14.3552(5)
_cell_length_c 11.4490(5)
_cell_measurement_reflns_used 4846
_cell_measurement_temperature 200(2)
_cell_measurement_theta_max 28.67
_cell_measurement_theta_min 3.19
_cell_volume 1502.27(11)
_computing_cell_refinement 'CrysAlis PRO (Oxford Diffraction, 2009)'
_computing_data_collection 'CrysAlis PRO (Oxford Diffraction, 2009)'
_computing_data_reduction 'CrysAlis PRO (Oxford Diffraction, 2009)'
_computing_molecular_graphics 'PLATON (Spek, 2009)'
_computing_publication_material 'PLATON (Spek, 2009)'
_computing_structure_refinement
;
SHELXL97 (Sheldrick, 2008) within WinGX (Farrugia, 1999)
;
_computing_structure_solution 'SIR92 (Altomare <i>et al.</i>, 1994)'
_diffrn_ambient_temperature 200(2)
_diffrn_measured_fraction_theta_full 0.998
_diffrn_measured_fraction_theta_max 0.998
_diffrn_measurement_device_type 'Oxford Gemini-S CCD area-detector'
_diffrn_measurement_method \w
_diffrn_radiation_monochromator graphite
_diffrn_radiation_source 'fine-focus sealed tube'
_diffrn_radiation_type MoK\a
_diffrn_radiation_wavelength 0.71073
_diffrn_reflns_av_R_equivalents 0.0252
_diffrn_reflns_av_sigmaI/netI 0.0305
_diffrn_reflns_limit_h_max 11
_diffrn_reflns_limit_h_min -11
_diffrn_reflns_limit_k_max 17
_diffrn_reflns_limit_k_min -17
_diffrn_reflns_limit_l_max 12
_diffrn_reflns_limit_l_min -14
_diffrn_reflns_number 9866
_diffrn_reflns_theta_full 26.00
_diffrn_reflns_theta_max 26.00
_diffrn_reflns_theta_min 3.38
_diffrn_standards_number 0
_exptl_absorpt_coefficient_mu 0.122
_exptl_absorpt_correction_T_max 0.99
_exptl_absorpt_correction_T_min 0.98
_exptl_absorpt_correction_type multi-scan
_exptl_absorpt_process_details '(CrysAlis PRO; Oxford Diffraction, 2009)'
_exptl_crystal_colour colourless
_exptl_crystal_density_diffrn 1.500
_exptl_crystal_density_method 'not measured'
_exptl_crystal_description plate
_exptl_crystal_F_000 712
_exptl_crystal_size_max 0.45
_exptl_crystal_size_mid 0.40
_exptl_crystal_size_min 0.18
_refine_diff_density_max 0.353
_refine_diff_density_min -0.241
_refine_ls_extinction_method none
_refine_ls_goodness_of_fit_ref 1.005
_refine_ls_hydrogen_treatment mixed
_refine_ls_matrix_type full
_refine_ls_number_parameters 237
_refine_ls_number_reflns 2940
_refine_ls_number_restraints 0
_refine_ls_restrained_S_all 1.005
_refine_ls_R_factor_all 0.0542
_refine_ls_R_factor_gt 0.0373
_refine_ls_shift/su_max 0.001
_refine_ls_shift/su_mean 0.000
_refine_ls_structure_factor_coef Fsqd
_refine_ls_weighting_details 'calc w = 1/[\s^2^(Fo^2^)+(0.0694P)^2^] where P=(Fo^2^+2Fc^2^)/3'
_refine_ls_weighting_scheme calc
_refine_ls_wR_factor_gt 0.1010
_refine_ls_wR_factor_ref 0.1064
_reflns_number_gt 2284
_reflns_number_total 2940
_reflns_threshold_expression I>2\s(I)
_cod_data_source_file su3064.cif
_cod_data_source_block III
_cod_original_sg_symbol_H-M 'P 21/c'
_cod_database_code 2018160
_cod_database_fobs_code 2018160

loop_
_symmetry_equiv_pos_as_xyz
'x, y, z'
'-x, y+1/2, -z+1/2'
'-x, -y, -z'
'x, -y+1/2, z+1/2'

loop_
_atom_site_aniso_label
_atom_site_aniso_U_11
_atom_site_aniso_U_22
_atom_site_aniso_U_33
_atom_site_aniso_U_12
_atom_site_aniso_U_13
_atom_site_aniso_U_23
O41A 0.0673(10) 0.0278(6) 0.0267(6) 0.0133(6) -0.0098(6) -0.0068(5)
N1A 0.0347(9) 0.0150(6) 0.0268(7) 0.0030(6) -0.0038(7) 0.0000(5)
N41A 0.0314(8) 0.0216(7) 0.0259(7) 0.0066(6) -0.0006(6) -0.0016(6)
C2A 0.0344(10) 0.0223(8) 0.0382(9) -0.0032(7) 0.0013(8) 0.0105(7)
C3A 0.0349(11) 0.0273(8) 0.0324(9) 0.0030(7) 0.0122(8) 0.0065(7)
C4A 0.0296(10) 0.0183(8) 0.0247(8) 0.0009(7) -0.0034(7) -0.0012(6)
C5A 0.0500(12) 0.0167(7) 0.0233(8) 0.0047(7) 0.0105(8) 0.0025(6)
C6A 0.0558(13) 0.0198(8) 0.0245(8) 0.0087(8) 0.0088(8) 0.0020(6)
C41A 0.0298(9) 0.0213(8) 0.0266(8) 0.0019(7) 0.0044(7) -0.0006(6)
O11 0.0418(8) 0.0170(5) 0.0285(6) 0.0040(5) -0.0028(5) 0.0024(4)
O12 0.0814(11) 0.0200(6) 0.0343(7) -0.0081(6) -0.0166(7) -0.0063(5)
O31 0.0363(7) 0.0286(6) 0.0227(6) -0.0010(5) -0.0033(5) 0.0027(4)
O32 0.0415(8) 0.0226(6) 0.0255(6) -0.0028(5) -0.0033(6) 0.0085(4)
O51 0.0482(8) 0.0149(5) 0.0383(7) -0.0017(5) 0.0078(6) -0.0053(4)
O52 0.1003(13) 0.0318(7) 0.0324(7) 0.0136(7) -0.0285(8) -0.0090(5)
N51 0.0335(9) 0.0211(7) 0.0258(7) 0.0015(6) 0.0001(6) -0.0038(5)
C1 0.0267(9) 0.0177(7) 0.0210(7) -0.0002(6) 0.0020(7) -0.0007(6)
C2 0.0274(9) 0.0202(7) 0.0201(7) -0.0027(7) 0.0019(6) -0.0021(5)
C3 0.0213(8) 0.0213(7) 0.0219(8) -0.0010(6) 0.0040(6) 0.0030(6)
C4 0.0238(8) 0.0151(7) 0.0261(8) 0.0013(6) 0.0037(7) 0.0026(6)
C5 0.0230(8) 0.0177(7) 0.0227(7) 0.0007(6) 0.0027(6) -0.0026(6)
C6 0.0266(9) 0.0182(7) 0.0196(7) 0.0025(6) 0.0005(6) 0.0019(6)
C11 0.0393(10) 0.0184(7) 0.0223(8) 0.0007(7) 0.0019(7) -0.0013(6)
C31 0.0234(9) 0.0237(8) 0.0231(8) -0.0005(7) 0.0027(7) 0.0042(6)

loop_
_atom_site_type_symbol
_atom_site_label
_atom_site_fract_x
_atom_site_fract_y
_atom_site_fract_z
_atom_site_U_iso_or_equiv
_atom_site_thermal_displace_type
_atom_site_calc_flag
_atom_site_refinement_flags
_atom_site_occupancy
O O41A 0.59457(16) 0.89483(8) 0.55593(10) 0.0441(4) Uani . . 1.000
N N1A 0.75063(17) 0.59544(9) 0.44483(12) 0.0274(4) Uani . . 1.000
N N41A 0.45092(16) 0.91398(9) 0.37052(13) 0.0276(4) Uani . . 1.000
C C2A 0.6261(2) 0.60070(10) 0.50398(16) 0.0329(5) Uani . . 1.000
C C3A 0.5943(2) 0.70018(11) 0.53417(15) 0.0308(5) Uani . . 1.000
C C4A 0.56894(18) 0.76325(10) 0.42330(14) 0.0259(5) Uani . . 1.000
C C5A 0.7036(2) 0.75760(10) 0.37175(14) 0.0297(5) Uani . . 1.000
C C6A 0.7315(2) 0.65785(10) 0.33822(14) 0.0335(6) Uani . . 1.000
C C41A 0.53807(19) 0.86299(10) 0.45496(14) 0.0263(5) Uani . . 1.000
O O11 0.72771(14) 0.40335(7) 0.39084(10) 0.0310(4) Uani . . 1.000
O O12 0.90850(18) 0.42023(8) 0.55448(11) 0.0504(5) Uani . . 1.000
O O31 1.04577(13) 0.14479(7) 0.82832(9) 0.0309(4) Uani . . 1.000
O O32 0.96788(14) 0.00396(7) 0.75335(10) 0.0318(4) Uani . . 1.000
O O51 0.75616(14) -0.03200(7) 0.32869(10) 0.0342(4) Uani . . 1.000
O O52 0.6672(2) 0.08685(8) 0.22188(12) 0.0623(5) Uani . . 1.000
N N51 0.73297(16) 0.05155(9) 0.31637(11) 0.0280(4) Uani . . 1.000
C C1 0.82957(18) 0.26747(10) 0.49770(13) 0.0224(4) Uani . . 1.000
C C2 0.89685(18) 0.22902(10) 0.60935(13) 0.0232(4) Uani . . 1.000
C C3 0.90771(17) 0.13329(10) 0.62527(13) 0.0217(4) Uani . . 1.000
C C4 0.85331(17) 0.07377(10) 0.52947(13) 0.0221(4) Uani . . 1.000
C C5 0.78839(17) 0.11326(10) 0.41904(13) 0.0216(4) Uani . . 1.000
C C6 0.77429(18) 0.20842(10) 0.40177(13) 0.0223(4) Uani . . 1.000
C C11 0.8197(2) 0.37206(10) 0.47962(13) 0.0276(5) Uani . . 1.000
C C31 0.98111(18) 0.09530(10) 0.74656(14) 0.0239(5) Uani . . 1.000
H H4A 0.48430 0.73990 0.36310 0.0310 Uiso calc R 1.000
H H11A 0.836(2) 0.6109(14) 0.5012(19) 0.051(6) Uiso . . 1.000
H H12A 0.756(3) 0.5313(15) 0.417(2) 0.061(6) Uiso . . 1.000
H H21A 0.64880 0.56400 0.57720 0.0390 Uiso calc R 1.000
H H22A 0.53950 0.57420 0.45090 0.0390 Uiso calc R 1.000
H H31A 0.67590 0.72390 0.59530 0.0370 Uiso calc R 1.000
H H32A 0.50810 0.70120 0.56670 0.0370 Uiso calc R 1.000
H H41A 0.414(2) 0.8948(12) 0.3024(17) 0.036(5) Uiso . . 1.000
H H42A 0.433(2) 0.9761(13) 0.3885(16) 0.036(5) Uiso . . 1.000
H H51A 0.68950 0.79680 0.30090 0.0360 Uiso calc R 1.000
H H52A 0.78810 0.78060 0.43070 0.0360 Uiso calc R 1.000
H H61A 0.64980 0.63620 0.27550 0.0400 Uiso calc R 1.000
H H62A 0.81880 0.65580 0.30720 0.0400 Uiso calc R 1.000
H H2 0.93490 0.26820 0.67390 0.0280 Uiso calc R 1.000
H H4 0.86020 0.00950 0.53900 0.0260 Uiso calc R 1.000
H H6 0.72840 0.23250 0.32690 0.0270 Uiso calc R 1.000
H H32 1.026(3) -0.0185(15) 0.825(2) 0.067(7) Uiso . . 1.000

loop_
_atom_type_symbol
_atom_type_description
_atom_type_scat_dispersion_real
_atom_type_scat_dispersion_imag
_atom_type_scat_source
C C 0.0033 0.0016 'International Tables Vol C Tables 4.2.6.8 and 6.1.1.4'
H H 0.0000 0.0000 'International Tables Vol C Tables 4.2.6.8 and 6.1.1.4'
N N 0.0061 0.0033 'International Tables Vol C Tables 4.2.6.8 and 6.1.1.4'
O O 0.0106 0.0060 'International Tables Vol C Tables 4.2.6.8 and 6.1.1.4'

loop_
_geom_angle_atom_site_label_1
_geom_angle_atom_site_label_2
_geom_angle_atom_site_label_3
_geom_angle_site_symmetry_1
_geom_angle_site_symmetry_2
_geom_angle_site_symmetry_3
_geom_angle
_geom_angle_publ_flag
C31 O32 H32 . . . 110.7(14) no
C2A N1A C6A . . . 112.81(14) no
C2A N1A H12A . . . 107.6(16) no
C6A N1A H11A . . . 109.9(13) no
C2A N1A H11A . . . 108.4(12) no
H11A N1A H12A . . . 110(2) no
C6A N1A H12A . . . 107.7(13) no
H41A N41A H42A . . . 117.9(17) no
C41A N41A H42A . . . 118.4(11) no
C41A N41A H41A . . . 123.6(13) no
O51 N51 O52 . . . 123.29(13) no
O51 N51 C5 . . . 118.79(12) no
O52 N51 C5 . . . 117.92(12) no
N1A C2A C3A . . . 111.79(13) no
C2A C3A C4A . . . 111.61(14) no
C5A C4A C41A . . . 111.49(13) no
C3A C4A C5A . . . 108.07(13) no
C3A C4A C41A . . . 111.09(13) no
C4A C5A C6A . . . 110.96(13) no
N1A C6A C5A . . . 110.71(13) no
O41A C41A C4A . . . 120.36(14) no
N41A C41A C4A . . . 117.70(14) no
O41A C41A N41A . . . 121.93(14) no
H21A C2A H22A . . . 108.00 no
N1A C2A H22A . . . 109.00 no
N1A C2A H21A . . . 109.00 no
C3A C2A H22A . . . 109.00 no
C3A C2A H21A . . . 109.00 no
C2A C3A H31A . . . 109.00 no
C4A C3A H31A . . . 109.00 no
H31A C3A H32A . . . 108.00 no
C2A C3A H32A . . . 109.00 no
C4A C3A H32A . . . 109.00 no
C41A C4A H4A . . . 109.00 no
C5A C4A H4A . . . 109.00 no
C3A C4A H4A . . . 109.00 no
C4A C5A H52A . . . 109.00 no
C6A C5A H51A . . . 109.00 no
C4A C5A H51A . . . 109.00 no
C6A C5A H52A . . . 109.00 no
H51A C5A H52A . . . 108.00 no
N1A C6A H62A . . . 110.00 no
C5A C6A H61A . . . 110.00 no
C5A C6A H62A . . . 109.00 no
N1A C6A H61A . . . 109.00 no
H61A C6A H62A . . . 108.00 no
C2 C1 C11 . . . 121.05(13) no
C6 C1 C11 . . . 119.88(13) no
C2 C1 C6 . . . 119.05(13) no
C1 C2 C3 . . . 120.97(13) no
C2 C3 C31 . . . 119.06(13) no
C4 C3 C31 . . . 120.66(13) no
C2 C3 C4 . . . 120.28(13) no
C3 C4 C5 . . . 117.90(13) no
N51 C5 C6 . . . 118.63(13) no
C4 C5 C6 . . . 122.73(14) no
N51 C5 C4 . . . 118.64(13) no
C1 C6 C5 . . . 119.06(13) no
O11 C11 C1 . . . 118.34(13) no
O12 C11 C1 . . . 116.37(14) no
O11 C11 O12 . . . 125.26(14) no
O31 C31 C3 . . . 122.42(13) no
O32 C31 C3 . . . 112.74(13) no
O31 C31 O32 . . . 124.84(14) no
C1 C2 H2 . . . 120.00 no
C3 C2 H2 . . . 120.00 no
C3 C4 H4 . . . 121.00 no
C5 C4 H4 . . . 121.00 no
C1 C6 H6 . . . 120.00 no
C5 C6 H6 . . . 120.00 no

loop_
_geom_bond_atom_site_label_1
_geom_bond_atom_site_label_2
_geom_bond_site_symmetry_1
_geom_bond_site_symmetry_2
_geom_bond_distance
_geom_bond_publ_flag
O41A C41A . . 1.2390(19) no
O11 C11 . . 1.251(2) no
O12 C11 . . 1.253(2) no
O31 C31 . . 1.2165(18) no
O32 C31 . . 1.3211(18) no
O51 N51 . . 1.2212(16) no
O52 N51 . . 1.2211(19) no
O32 H32 . . 0.93(2) no
N1A C2A . . 1.489(2) no
N1A C6A . . 1.490(2) no
N41A C41A . . 1.329(2) no
N1A H12A . . 0.98(2) no
N1A H11A . . 0.93(2) no
N41A H41A . . 0.822(19) no
N41A H42A . . 0.940(19) no
N51 C5 . . 1.4650(19) no
C2A C3A . . 1.516(2) no
C3A C4A . . 1.531(2) no
C4A C41A . . 1.522(2) no
C4A C5A . . 1.522(3) no
C5A C6A . . 1.521(2) no
C2A H21A . . 0.9700 no
C2A H22A . . 0.9700 no
C3A H31A . . 0.9700 no
C3A H32A . . 0.9700 no
C4A H4A . . 0.9800 no
C5A H51A . . 0.9700 no
C5A H52A . . 0.9700 no
C6A H62A . . 0.9700 no
C6A H61A . . 0.9700 no
C1 C2 . . 1.398(2) no
C1 C11 . . 1.515(2) no
C1 C6 . . 1.387(2) no
C2 C3 . . 1.387(2) no
C3 C4 . . 1.388(2) no
C3 C31 . . 1.499(2) no
C4 C5 . . 1.387(2) no
C5 C6 . . 1.382(2) no
C2 H2 . . 0.9300 no
C4 H4 . . 0.9300 no
C6 H6 . . 0.9300 no

loop_
_geom_hbond_atom_site_label_D
_geom_hbond_atom_site_label_H
_geom_hbond_atom_site_label_A
_geom_hbond_site_symmetry_A
_geom_hbond_distance_DH
_geom_hbond_distance_HA
_geom_hbond_distance_DA
_geom_hbond_angle_DHA
_geom_hbond_publ_flag
N1A H11A O31 2_756 0.93(2) 2.06(2) 2.9236(18) 153.6(17) yes
N1A H12A O11 . 0.98(2) 1.87(2) 2.8229(16) 164(2) yes
N1A H12A O12 . 0.98(2) 2.45(2) 3.0366(19) 118.1(17) yes
N41A H41A O11 2_655 0.822(19) 2.298(19) 3.0669(19) 155.9(17) yes
N41A H42A O41A 3_676 0.940(19) 1.996(19) 2.9321(18) 174.1(16) yes
O32 H32 O12 2_746 0.93(2) 1.63(2) 2.5336(17) 164(3) yes
C2A H22A O52 2_655 0.97 2.4300 3.308(2) 151 no
C5A H51A O51 1_565 0.97 2.5400 3.1187(18) 118 no
C6A H61A O41A 4_564 0.97 2.4800 3.2700(19) 138 no

loop_
_geom_torsion_atom_site_label_1
_geom_torsion_atom_site_label_2
_geom_torsion_atom_site_label_3
_geom_torsion_atom_site_label_4
_geom_torsion_site_symmetry_1
_geom_torsion_site_symmetry_2
_geom_torsion_site_symmetry_3
_geom_torsion_site_symmetry_4
_geom_torsion
_geom_torsion_publ_flag
C6A N1A C2A C3A . . . . -52.98(18) no
C2A N1A C6A C5A . . . . 54.44(18) no
O51 N51 C5 C4 . . . . -5.9(2) no
O51 N51 C5 C6 . . . . 173.90(16) no
O52 N51 C5 C4 . . . . 175.06(17) no
O52 N51 C5 C6 . . . . -5.2(2) no
N1A C2A C3A C4A . . . . 54.6(2) no
C2A C3A C4A C5A . . . . -57.05(18) no
C2A C3A C4A C41A . . . . -179.65(15) no
C5A C4A C41A O41A . . . . -88.89(19) no
C5A C4A C41A N41A . . . . 90.25(19) no
C3A C4A C41A O41A . . . . 31.7(2) no
C3A C4A C5A C6A . . . . 58.75(16) no
C41A C4A C5A C6A . . . . -178.89(13) no
C3A C4A C41A N41A . . . . -149.14(16) no
C4A C5A C6A N1A . . . . -58.01(18) no
C6 C1 C2 C3 . . . . -0.5(3) no
C11 C1 C2 C3 . . . . -179.03(16) no
C2 C1 C6 C5 . . . . -0.5(3) no
C11 C1 C6 C5 . . . . 177.98(16) no
C2 C1 C11 O11 . . . . -161.47(16) no
C2 C1 C11 O12 . . . . 20.3(3) no
C6 C1 C11 O11 . . . . 20.1(3) no
C6 C1 C11 O12 . . . . -158.15(17) no
C1 C2 C3 C4 . . . . 0.9(3) no
C1 C2 C3 C31 . . . . 179.86(16) no
C2 C3 C4 C5 . . . . -0.2(2) no
C31 C3 C4 C5 . . . . -179.10(15) no
C2 C3 C31 O31 . . . . -8.3(3) no
C2 C3 C31 O32 . . . . 172.04(15) no
C4 C3 C31 O31 . . . . 170.71(16) no
C4 C3 C31 O32 . . . . -9.0(2) no
C3 C4 C5 N51 . . . . 178.81(15) no
C3 C4 C5 C6 . . . . -1.0(2) no
N51 C5 C6 C1 . . . . -178.46(15) no
C4 C5 C6 C1 . . . . 1.3(3) no
